data_7028061
loop_
_publ_author_name
'Steinborn, Dirk'
'Rausch, Mario'
'Bruhn, Clemens'
'Schmidt, Harry'
'Str\"ohl, Dieter'

_publ_contact_author
;
        Prof. Dr. Dirk Steinborn
        Institut f\"ur Anorganische Chemie
        Martin-Luther-Universit\"at Halle-Wittenberg
        Kurt-Mothes-Str. 2
        06120 Halle(Saale)
        Bundesrepublik Deutschland
;
_publ_section_title
;
 Syntheses and structures of novel cyclic and dinuclear organorhodoximes:
 a homologous series of di- to penta-methylene-bridged
 complexes&#x200A;&#x2021;
;
_journal_issue 2
_journal_name_full 'Journal of the Chemical Society, Dalton Transactions'
_journal_page_first 221
_journal_paper_doi 10.1039/a706184f
_journal_year 1998
_chemical_compound_source 'see text'
_chemical_formula_sum 'C54 H62 N8 O8 P2 Rh2'
_chemical_formula_weight 1218.88
_chemical_melting_point '215-220 \%C decomp.'
_chemical_name_systematic
; 

\m-ethane-1,2-diyl-bis[bis(dimethylglyoximato-N,N')(triphenylphos
phine)
 rhodium(III)]
;
_space_group_IT_number 14
_symmetry_cell_setting monoclinic
_symmetry_space_group_name_Hall '-P 2ybc'
_symmetry_space_group_name_H-M 'P 1 21/c 1'
_atom_sites_solution_hydrogens geom
_atom_sites_solution_primary direct
_atom_sites_solution_secondary difmap
_audit_creation_method SHELXL
_cell_angle_alpha 90.00
_cell_angle_beta 100.278(11)
_cell_angle_gamma 90.00
_cell_formula_units_Z 2
_cell_length_a 16.5199(15)
_cell_length_b 9.931(2)
_cell_length_c 16.721(3)
_cell_measurement_reflns_used 79
_cell_measurement_temperature 293(2)
_cell_measurement_theta_max 40.41
_cell_measurement_theta_min 10.25
_cell_volume 2699.2(8)
_computing_cell_refinement 'STADI4 ver. 1.05c (STOE, 1996)'
_computing_data_collection 'STADI4 ver. 1.05c (STOE, 1996)'
_computing_data_reduction 'X-red ver. 1.05 (STOE,1996)'
_computing_molecular_graphics 'ORTEPIII (Johnson, C. K., 1997)'
_computing_publication_material 'SHELXL-93 (Sheldrick, 1993)'
_computing_structure_refinement 'SHELXL-93 (Sheldrick, 1993)'
_computing_structure_solution 'SHELXS-86 (Sheldrick, 1990)'
_diffrn_ambient_temperature 293(2)
_diffrn_measurement_device 'STOE Stadi4 4-circle-diffractometer'
_diffrn_measurement_method \w/2q
_diffrn_radiation_monochromator graphite
_diffrn_radiation_source 'fine-focus sealed tube'
_diffrn_radiation_type MoK\a
_diffrn_radiation_wavelength 0.71073
_diffrn_reflns_av_R_equivalents 0.0427
_diffrn_reflns_av_sigmaI/netI 0.0505
_diffrn_reflns_limit_h_max 19
_diffrn_reflns_limit_h_min -19
_diffrn_reflns_limit_k_max 11
_diffrn_reflns_limit_k_min 0
_diffrn_reflns_limit_l_max 19
_diffrn_reflns_limit_l_min -19
_diffrn_reflns_number 8879
_diffrn_reflns_theta_max 24.99
_diffrn_reflns_theta_min 2.40
_diffrn_standards_decay_% <1
_diffrn_standards_interval_count none
_diffrn_standards_interval_time 1h
_diffrn_standards_number 1
_exptl_absorpt_coefficient_mu 0.732
_exptl_absorpt_correction_T_max 1.00
_exptl_absorpt_correction_T_min 0.83
_exptl_absorpt_correction_type 'empirical via \y-scans'
_exptl_crystal_colour yellow
_exptl_crystal_density_diffrn 1.500
_exptl_crystal_density_meas ?
_exptl_crystal_density_method none
_exptl_crystal_description prismatic
_exptl_crystal_F_000 1252
_exptl_crystal_size_max 0.3
_exptl_crystal_size_mid 0.2
_exptl_crystal_size_min 0.1
_refine_diff_density_max 0.456
_refine_diff_density_min -0.404
_refine_diff_density_rms 0.065
_refine_ls_extinction_coef 0.00091(14)
_refine_ls_extinction_expression Fc^*^=kFc[1+0.001xFc^2^\l^3^/sin(2\q)]^-1/4^
_refine_ls_extinction_method SHELXL
_refine_ls_goodness_of_fit_all 1.111
_refine_ls_goodness_of_fit_obs 1.102
_refine_ls_hydrogen_treatment 'riding model'
_refine_ls_matrix_type full
_refine_ls_number_parameters 344
_refine_ls_number_reflns 4732
_refine_ls_number_restraints 0
_refine_ls_restrained_S_all 1.118
_refine_ls_restrained_S_obs 1.102
_refine_ls_R_factor_all 0.0515
_refine_ls_R_factor_obs 0.0318
_refine_ls_shift/esd_max 0.000
_refine_ls_shift/esd_mean 0.000
_refine_ls_structure_factor_coef Fsqd
_refine_ls_weighting_details 'w=1/[\s^2^(Fo^2^)+(0.0257P)^2^+1.1243P] where P=(Fo^2^+2Fc^2^)/3'
_refine_ls_weighting_scheme calc
_refine_ls_wR_factor_all 0.0836
_refine_ls_wR_factor_obs 0.0718
_reflns_number_observed 3678
_reflns_number_total 4737
_reflns_observed_criterion >2sigma(I)
_cod_data_source_file f706184asup1.cif
_cod_data_source_block stadi121
_cod_depositor_comments
;
The following automatic conversions were performed:

'_exptl_crystal_density_meas' value 'none' was changed to '?' - the
value is perceived as not measured.

Automatic conversion script
Id: cif_fix_values 3008 2015-01-20 13:52:24Z robertas 

The following automatic conversions were performed:

'_refine_ls_weighting_scheme' value 'calc
w=1/[\s^2^(Fo^2^)+(0.0257P)^2^+1.1243P] where P=(Fo^2^+2Fc^2^)/3' was
changed to 'calc'. New tag '_refine_ls_weighting_details' was
created. The value of the new tag was set to
'w=1/[\s^2^(Fo^2^)+(0.0257P)^2^+1.1243P] where P=(Fo^2^+2Fc^2^)/3'.

Automatic conversion script
Id: cif_fix_values 3143 2015-03-26 13:38:13Z robertas 
;
_cod_original_cell_volume 2699.2(7)
_cod_original_sg_symbol_H-M 'P 21/c'
_cod_database_code 7028061

loop_
_symmetry_equiv_pos_as_xyz
'x, y, z'
'-x, y+1/2, -z+1/2'
'-x, -y, -z'
'x, -y-1/2, z-1/2'

loop_
_atom_site_aniso_label
_atom_site_aniso_U_11
_atom_site_aniso_U_22
_atom_site_aniso_U_33
_atom_site_aniso_U_23
_atom_site_aniso_U_13
_atom_site_aniso_U_12
C1 0.075(3) 0.042(2) 0.064(3) 0.019(2) 0.018(2) 0.006(2)
C2 0.033(2) 0.032(2) 0.042(2) 0.003(2) 0.0055(15) -0.006(2)
C3 0.034(2) 0.039(2) 0.031(2) 0.000(2) 0.0053(14) -0.006(2)
C4 0.091(3) 0.054(3) 0.043(2) 0.005(2) 0.020(2) -0.004(3)
C5 0.071(3) 0.036(2) 0.072(3) 0.009(2) 0.021(2) 0.000(2)
C6 0.032(2) 0.032(2) 0.043(2) 0.003(2) 0.0045(15) -0.002(2)
C7 0.028(2) 0.037(2) 0.039(2) 0.005(2) 0.0071(14) 0.000(2)
C8 0.056(2) 0.054(3) 0.052(2) 0.012(2) 0.022(2) -0.001(2)
C9 0.029(2) 0.040(2) 0.026(2) -0.0008(14) 0.0001(13) -0.006(2)
C10 0.056(2) 0.053(3) 0.051(2) -0.011(2) 0.027(2) -0.015(2)
C11 0.081(3) 0.076(4) 0.056(3) -0.003(2) 0.028(2) -0.042(3)
C12 0.085(4) 0.050(3) 0.068(3) 0.009(2) -0.003(3) -0.024(3)
C13 0.062(3) 0.037(3) 0.119(4) -0.009(3) -0.013(3) 0.003(2)
C14 0.040(2) 0.043(2) 0.078(3) -0.010(2) -0.001(2) -0.003(2)
C15 0.026(2) 0.043(2) 0.044(2) -0.005(2) 0.0084(14) 0.002(2)
C16 0.032(2) 0.075(3) 0.046(2) -0.013(2) 0.006(2) 0.003(2)
C17 0.048(2) 0.101(4) 0.061(3) -0.033(3) 0.019(2) -0.001(3)
C18 0.048(2) 0.086(4) 0.085(3) -0.019(3) 0.020(2) 0.023(3)
C19 0.055(3) 0.141(6) 0.074(3) 0.007(3) 0.011(2) 0.054(3)
C20 0.050(2) 0.106(4) 0.047(2) 0.002(2) 0.004(2) 0.034(3)
C21 0.0247(15) 0.041(2) 0.034(2) 0.006(2) 0.0025(12) -0.005(2)
C22 0.044(2) 0.051(3) 0.044(2) 0.009(2) -0.002(2) -0.008(2)
C23 0.055(3) 0.068(3) 0.057(3) 0.031(2) -0.001(2) -0.011(2)
C24 0.063(3) 0.105(4) 0.040(2) 0.030(3) 0.008(2) -0.015(3)
C25 0.077(3) 0.089(4) 0.034(2) -0.003(2) 0.009(2) -0.011(3)
C26 0.052(2) 0.059(3) 0.035(2) -0.003(2) 0.010(2) -0.010(2)
C27A 0.017(4) 0.024(7) 0.037(6) 0.001(5) 0.002(3) -0.001(5)
C27B 0.024(5) 0.026(8) 0.064(9) 0.001(5) -0.003(5) -0.003(5)
N1 0.0288(14) 0.030(2) 0.036(2) -0.0028(12) 0.0054(12) -0.0001(12)
N2 0.0286(13) 0.035(2) 0.0314(14) -0.0037(12) 0.0051(11) -0.0017(12)
N3 0.037(2) 0.032(2) 0.035(2) -0.0026(13) 0.0042(13) -0.0003(13)
N4 0.0246(12) 0.036(2) 0.0337(14) 0.0002(13) 0.0076(11) 0.0001(12)
O1 0.0452(14) 0.0395(15) 0.0507(15) -0.0046(12) 0.0165(12) 0.0058(12)
O2 0.0494(14) 0.0404(15) 0.0369(13) -0.0100(11) 0.0121(11) 0.0004(12)
O3 0.076(2) 0.038(2) 0.052(2) -0.0102(13) 0.0253(14) 0.0003(14)
O4 0.054(2) 0.0395(15) 0.0446(14) -0.0038(12) 0.0210(12) 0.0062(13)
P 0.0237(4) 0.0325(5) 0.0270(4) -0.0006(3) 0.0044(3) -0.0008(3)
Rh 0.02325(14) 0.0265(2) 0.02626(14) 0.00013(11) 0.00349(9) -0.00109(11)

loop_
_atom_site_label
_atom_site_type_symbol
_atom_site_fract_x
_atom_site_fract_y
_atom_site_fract_z
_atom_site_U_iso_or_equiv
_atom_site_thermal_displace_type
_atom_site_occupancy
_atom_site_calc_flag
_atom_site_refinement_flags
C1 C 0.1129(3) 0.3814(4) -0.0364(3) 0.0596(12) Uani 1 d .
H1A H 0.0971(3) 0.3832(4) -0.0945(3) 0.072 Uiso 1 calc R
H1B H 0.1599(3) 0.4384(4) -0.0203(3) 0.072 Uiso 1 calc R
H1C H 0.0681(3) 0.4133(4) -0.0120(3) 0.072 Uiso 1 calc R
C2 C 0.1339(2) 0.2403(4) -0.0090(2) 0.0356(8) Uani 1 d .
C3 C 0.1604(2) 0.1356(4) -0.0605(2) 0.0347(8) Uani 1 d .
C4 C 0.1675(3) 0.1543(4) -0.1473(2) 0.0616(12) Uani 1 d .
H4A H 0.1614(3) 0.2479(4) -0.1612(2) 0.074 Uiso 1 calc R
H4B H 0.1253(3) 0.1034(4) -0.1811(2) 0.074 Uiso 1 calc R
H4C H 0.2205(3) 0.1235(4) -0.1556(2) 0.074 Uiso 1 calc R
C5 C 0.1124(3) -0.3821(4) 0.1870(3) 0.0585(11) Uani 1 d .
H5A H 0.0572(3) -0.3986(4) 0.1953(3) 0.070 Uiso 1 calc R
H5B H 0.1505(3) -0.4049(4) 0.2354(3) 0.070 Uiso 1 calc R
H5C H 0.1235(3) -0.4362(4) 0.1426(3) 0.070 Uiso 1 calc R
C6 C 0.1216(2) -0.2371(4) 0.1677(2) 0.0360(8) Uani 1 d .
C7 C 0.0994(2) -0.1307(4) 0.2204(2) 0.0348(8) Uani 1 d .
C8 C 0.0704(2) -0.1576(4) 0.2984(2) 0.0526(10) Uani 1 d .
H8A H 0.1157(2) -0.1889(4) 0.3383(2) 0.063 Uiso 1 calc R
H8B H 0.0281(2) -0.2250(4) 0.2898(2) 0.063 Uiso 1 calc R
H8C H 0.0488(2) -0.0761(4) 0.3173(2) 0.063 Uiso 1 calc R
C9 C 0.3319(2) 0.2099(4) 0.1497(2) 0.0322(7) Uani 1 d .
C10 C 0.4072(2) 0.2351(4) 0.1258(2) 0.0513(10) Uani 1 d .
H10 H 0.4385(2) 0.1635(4) 0.1123(2) 0.062 Uiso 1 calc R
C11 C 0.4360(3) 0.3657(5) 0.1220(3) 0.0690(14) Uani 1 d .
H11 H 0.4865(3) 0.3807(5) 0.1062(3) 0.083 Uiso 1 calc R
C12 C 0.3919(3) 0.4704(5) 0.1409(3) 0.0696(14) Uani 1 d .
H12 H 0.4118(3) 0.5576(5) 0.1384(3) 0.084 Uiso 1 calc R
C13 C 0.3173(3) 0.4486(5) 0.1638(3) 0.076(2) Uani 1 d .
H13 H 0.2864(3) 0.5216(5) 0.1761(3) 0.092 Uiso 1 calc R
C14 C 0.2874(2) 0.3183(4) 0.1688(3) 0.0550(11) Uani 1 d .
H14 H 0.2371(2) 0.3047(4) 0.1852(3) 0.066 Uiso 1 calc R
C15 C 0.3716(2) -0.0614(4) 0.1210(2) 0.0375(8) Uani 1 d .
C16 C 0.3697(2) -0.0881(5) 0.0403(2) 0.0511(11) Uani 1 d .
H16 H 0.3238(2) -0.0640(5) 0.0024(2) 0.061 Uiso 1 calc R
C17 C 0.4354(3) -0.1504(5) 0.0148(3) 0.0690(14) Uani 1 d .
H17 H 0.4340(3) -0.1653(5) -0.0404(3) 0.083 Uiso 1 calc R
C18 C 0.5019(3) -0.1901(5) 0.0695(3) 0.0717(14) Uani 1 d .
H18 H 0.5454(3) -0.2340(5) 0.0521(3) 0.086 Uiso 1 calc R
C19 C 0.5048(3) -0.1654(7) 0.1498(3) 0.090(2) Uani 1 d .
H19 H 0.5505(3) -0.1918(7) 0.1874(3) 0.108 Uiso 1 calc R
C20 C 0.4403(2) -0.1015(6) 0.1757(3) 0.0680(14) Uani 1 d .
H20 H 0.4428(2) -0.0850(6) 0.2308(3) 0.082 Uiso 1 calc R
C21 C 0.3031(2) -0.0037(4) 0.2611(2) 0.0336(7) Uani 1 d .
C22 C 0.2930(2) -0.1375(4) 0.2807(2) 0.0475(10) Uani 1 d .
H22 H 0.2852(2) -0.2017(4) 0.2396(2) 0.057 Uiso 1 calc R
C23 C 0.2943(2) -0.1775(5) 0.3599(3) 0.0611(13) Uani 1 d .
H23 H 0.2871(2) -0.2676(5) 0.3720(3) 0.073 Uiso 1 calc R
C24 C 0.3063(3) -0.0821(6) 0.4209(3) 0.0695(14) Uani 1 d .
H24 H 0.3067(3) -0.1078(6) 0.4744(3) 0.083 Uiso 1 calc R
C25 C 0.3174(3) 0.0486(6) 0.4031(2) 0.0667(13) Uani 1 d .
H25 H 0.3266(3) 0.1117(6) 0.4448(2) 0.080 Uiso 1 calc R
C26 C 0.3154(2) 0.0902(4) 0.3231(2) 0.0482(10) Uani 1 d .
H26 H 0.3223(2) 0.1806(4) 0.3115(2) 0.058 Uiso 1 calc R
C27A C 0.0139(8) -0.0075(12) 0.0432(8) 0.026(2) Uani 0.50 d P
H27A H -0.0051(8) -0.0940(12) 0.0595(8) 0.031 Uiso 0.50 calc PR
H27B H -0.0124(8) 0.0615(12) 0.0707(8) 0.031 Uiso 0.50 calc PR
C27B C 0.0248(9) -0.0525(12) 0.0259(10) 0.039(3) Uani 0.50 d P
H27C H 0.0302(9) -0.1299(12) -0.0081(10) 0.047 Uiso 0.50 calc PR
H27D H -0.0063(9) -0.0813(12) 0.0669(10) 0.047 Uiso 0.50 calc PR
N1 N 0.1250(2) 0.1968(3) 0.0616(2) 0.0315(6) Uani 1 d .
N2 N 0.1693(2) 0.0167(3) -0.0266(2) 0.0316(6) Uani 1 d .
N3 N 0.1490(2) -0.1931(3) 0.1049(2) 0.0349(7) Uani 1 d .
N4 N 0.1070(2) -0.0094(3) 0.1928(2) 0.0311(6) Uani 1 d .
O1 O 0.09412(14) 0.2804(3) 0.1143(2) 0.0441(6) Uani 1 d .
H1 H 0.10142(14) 0.2463(3) 0.1596(2) 0.053 Uiso 1 calc R
O2 O 0.18611(15) -0.0919(2) -0.06563(14) 0.0417(6) Uani 1 d .
O3 O 0.1700(2) -0.2815(3) 0.0487(2) 0.0537(7) Uani 1 d .
H3 H 0.1768(2) -0.2399(3) 0.0080(2) 0.064 Uiso 1 calc R
O4 O 0.0874(2) 0.1001(3) 0.22982(14) 0.0446(6) Uani 1 d .
P P 0.29028(5) 0.03887(9) 0.15299(5) 0.0277(2) Uani 1 d .
Rh Rh 0.145511(14) 0.00455(3) 0.086290(14) 0.02544(10) Uani 1 d .

loop_
_atom_type_symbol
_atom_type_description
_atom_type_scat_dispersion_real
_atom_type_scat_dispersion_imag
_atom_type_scat_source
C C 0.0033 0.0016 'International Tables Vol C Tables 4.2.6.8 and 6.1.1.4'
H H 0.0000 0.0000 'International Tables Vol C Tables 4.2.6.8 and 6.1.1.4'
N N 0.0061 0.0033 'International Tables Vol C Tables 4.2.6.8 and 6.1.1.4'
O O 0.0106 0.0060 'International Tables Vol C Tables 4.2.6.8 and 6.1.1.4'
P P 0.1023 0.0942 'International Tables Vol C Tables 4.2.6.8 and 6.1.1.4'
Rh Rh -1.1178 0.9187 'International Tables Vol C Tables 4.2.6.8 and 6.1.1.4'

loop_
_geom_angle_atom_site_label_1
_geom_angle_atom_site_label_2
_geom_angle_atom_site_label_3
_geom_angle
_geom_angle_site_symmetry_1
C2 C1 H1A 109.5(2) .
C2 C1 H1B 109.5(2) .
H1A C1 H1B 109.5 .
C2 C1 H1C 109.5(2) .
H1A C1 H1C 109.5 .
H1B C1 H1C 109.5 .
N1 C2 C3 113.3(3) .
N1 C2 C1 122.3(3) .
C3 C2 C1 124.2(3) .
N2 C3 C2 114.0(3) .
N2 C3 C4 120.9(3) .
C2 C3 C4 124.7(3) .
C3 C4 H4A 109.5(2) .
C3 C4 H4B 109.5(2) .
H4A C4 H4B 109.5 .
C3 C4 H4C 109.5(2) .
H4A C4 H4C 109.5 .
H4B C4 H4C 109.5 .
C6 C5 H5A 109.5(2) .
C6 C5 H5B 109.5(2) .
H5A C5 H5B 109.5 .
C6 C5 H5C 109.5(2) .
H5A C5 H5C 109.5 .
H5B C5 H5C 109.5 .
N3 C6 C7 114.0(3) .
N3 C6 C5 124.5(3) .
C7 C6 C5 121.5(3) .
N4 C7 C6 113.8(3) .
N4 C7 C8 122.8(3) .
C6 C7 C8 123.4(3) .
C7 C8 H8A 109.5(2) .
C7 C8 H8B 109.5(2) .
H8A C8 H8B 109.5 .
C7 C8 H8C 109.5(2) .
H8A C8 H8C 109.5 .
H8B C8 H8C 109.5 .
C14 C9 C10 117.9(4) .
C14 C9 P 119.9(3) .
C10 C9 P 122.2(3) .
C11 C10 C9 120.8(4) .
C11 C10 H10 119.6(3) .
C9 C10 H10 119.6(2) .
C12 C11 C10 120.6(4) .
C12 C11 H11 119.7(3) .
C10 C11 H11 119.7(3) .
C11 C12 C13 119.9(4) .
C11 C12 H12 120.1(3) .
C13 C12 H12 120.1(3) .
C12 C13 C14 120.6(5) .
C12 C13 H13 119.7(3) .
C14 C13 H13 119.7(3) .
C9 C14 C13 120.2(4) .
C9 C14 H14 119.9(2) .
C13 C14 H14 119.9(3) .
C16 C15 C20 117.8(3) .
C16 C15 P 120.3(3) .
C20 C15 P 121.5(3) .
C15 C16 C17 120.7(4) .
C15 C16 H16 119.6(2) .
C17 C16 H16 119.6(3) .
C18 C17 C16 120.5(4) .
C18 C17 H17 119.8(3) .
C16 C17 H17 119.8(3) .
C19 C18 C17 119.8(4) .
C19 C18 H18 120.1(3) .
C17 C18 H18 120.1(3) .
C18 C19 C20 120.1(4) .
C18 C19 H19 119.9(3) .
C20 C19 H19 119.9(3) .
C19 C20 C15 121.1(4) .
C19 C20 H20 119.5(3) .
C15 C20 H20 119.5(2) .
C26 C21 C22 118.4(3) .
C26 C21 P 124.1(3) .
C22 C21 P 117.3(3) .
C23 C22 C21 121.5(4) .
C23 C22 H22 119.2(3) .
C21 C22 H22 119.2(2) .
C22 C23 C24 119.1(4) .
C22 C23 H23 120.4(3) .
C24 C23 H23 120.4(3) .
C25 C24 C23 120.3(4) .
C25 C24 H24 119.9(3) .
C23 C24 H24 119.9(3) .
C24 C25 C26 121.0(4) .
C24 C25 H25 119.5(3) .
C26 C25 H25 119.5(3) .
C21 C26 C25 119.7(4) .
C21 C26 H26 120.2(2) .
C25 C26 H26 120.2(3) .
C27A C27A Rh 116.6(12) 3
C27A C27A H27A 108.1(10) 3
Rh C27A H27A 108.1(4) .
C27A C27A H27B 108.1(8) 3
Rh C27A H27B 108.1(3) .
H27A C27A H27B 107.3 .
C27B C27B Rh 117.0(13) 3
C27B C27B H27C 108.1(10) 3
Rh C27B H27C 108.1(3) .
C27B C27B H27D 108.1(12) 3
Rh C27B H27D 108.1(5) .
H27C C27B H27D 107.3 .
C2 N1 O1 120.1(3) .
C2 N1 Rh 118.1(2) .
O1 N1 Rh 121.5(2) .
C3 N2 O2 122.8(3) .
C3 N2 Rh 116.1(2) .
O2 N2 Rh 120.9(2) .
C6 N3 O3 120.5(3) .
C6 N3 Rh 117.2(2) .
O3 N3 Rh 121.9(2) .
C7 N4 O4 123.1(3) .
C7 N4 Rh 116.5(2) .
O4 N4 Rh 120.3(2) .
N1 O1 H1 109.5(2) .
N3 O3 H3 109.5(2) .
C15 P C21 101.6(2) .
C15 P C9 101.3(2) .
C21 P C9 105.38(15) .
C15 P Rh 119.67(11) .
C21 P Rh 110.19(10) .
C9 P Rh 116.79(10) .
N1 Rh N3 171.71(11) .
N1 Rh N2 78.43(11) .
N3 Rh N2 101.66(11) .
N1 Rh N4 100.55(11) .
N3 Rh N4 78.32(11) .
N2 Rh N4 172.92(10) .
N1 Rh C27B 92.7(4) .
N3 Rh C27B 79.1(4) .
N2 Rh C27B 84.0(5) .
N4 Rh C27B 89.1(5) .
N1 Rh C27A 81.9(4) .
N3 Rh C27A 89.8(4) .
N2 Rh C27A 92.6(4) .
N4 Rh C27A 80.4(4) .
C27B Rh C27A 15.4(3) .
N1 Rh P 94.44(8) .
N3 Rh P 93.82(8) .
N2 Rh P 94.59(8) .
N4 Rh P 92.48(7) .
C27B Rh P 172.3(3) .
C27A Rh P 171.2(3) .

loop_
_geom_bond_atom_site_label_1
_geom_bond_atom_site_label_2
_geom_bond_distance
_geom_bond_site_symmetry_2
C1 C2 1.497(5) .
C1 H1A 0.96 .
C1 H1B 0.96 .
C1 H1C 0.96 .
C2 N1 1.291(4) .
C2 C3 1.466(5) .
C3 N2 1.307(4) .
C3 C4 1.488(5) .
C4 H4A 0.96 .
C4 H4B 0.96 .
C4 H4C 0.96 .
C5 C6 1.489(5) .
C5 H5A 0.96 .
C5 H5B 0.96 .
C5 H5C 0.96 .
C6 N3 1.293(4) .
C6 C7 1.464(5) .
C7 N4 1.304(4) .
C7 C8 1.491(5) .
C8 H8A 0.96 .
C8 H8B 0.96 .
C8 H8C 0.96 .
C9 C14 1.374(5) .
C9 C10 1.395(5) .
C9 P 1.837(4) .
C10 C11 1.386(6) .
C10 H10 0.93 .
C11 C12 1.340(7) .
C11 H11 0.93 .
C12 C13 1.372(7) .
C12 H12 0.93 .
C13 C14 1.393(6) .
C13 H13 0.93 .
C14 H14 0.93 .
C15 C16 1.370(5) .
C15 C20 1.382(5) .
C15 P 1.827(3) .
C16 C17 1.382(5) .
C16 H16 0.93 .
C17 C18 1.357(6) .
C17 H17 0.93 .
C18 C19 1.357(6) .
C18 H18 0.93 .
C19 C20 1.376(6) .
C19 H19 0.93 .
C20 H20 0.93 .
C21 C26 1.382(5) .
C21 C22 1.386(5) .
C21 P 1.831(3) .
C22 C23 1.378(5) .
C22 H22 0.93 .
C23 C24 1.380(7) .
C23 H23 0.93 .
C24 C25 1.351(7) .
C24 H24 0.93 .
C25 C26 1.395(5) .
C25 H25 0.93 .
C26 H26 0.93 .
C27A C27A 1.44(3) 3
C27A Rh 2.168(14) .
C27A H27A 0.97 .
C27A H27B 0.97 .
C27B C27B 1.50(3) 3
C27B Rh 2.145(15) .
C27B H27C 0.97 .
C27B H27D 0.97 .
N1 O1 1.372(3) .
N1 Rh 1.970(3) .
N2 O2 1.316(3) .
N2 Rh 1.999(3) .
N3 O3 1.375(4) .
N3 Rh 1.987(3) .
N4 O4 1.320(3) .
N4 Rh 1.999(3) .
O1 H1 0.82 .
O3 H3 0.82 .
P Rh 2.4755(9) .

loop_
_geom_torsion_atom_site_label_1
_geom_torsion_atom_site_label_2
_geom_torsion_atom_site_label_3
_geom_torsion_atom_site_label_4
_geom_torsion
_geom_torsion_site_symmetry_3
_geom_torsion_site_symmetry_4
Rh C27A C27A Rh 180.0 3 3
